data_4125760
loop_
_publ_author_name
'Mohadjer Beromi, Megan'
'Nova, Ainara'
'Balcells, David'
'Brasacchio, Ann M.'
'Brudvig, Gary W.'
'Guard, Louise M.'
'Hazari, Nilay'
'Vinyard, David J.'

_publ_section_title
;
 Mechanistic Study of an Improved Ni Precatalyst for Suzuki-Miyaura
 Reactions of Aryl Sulfamates: Understanding the Role of Ni(I) Species.
;
_journal_issue 2
_journal_name_full 'Journal of the American Chemical Society'
_journal_page_first 922
_journal_page_last 936
_journal_paper_doi 10.1021/jacs.6b11412
_journal_volume 139
_journal_year 2017
_chemical_formula_moiety 'C34 H28 Br Fe Ni P2, 2(C4 H8 O)'
_chemical_formula_sum 'C42 H44 Br Fe Ni O2 P2'
_chemical_formula_weight 837.18
_chemical_name_systematic
;
 ?
;
_space_group_crystal_system triclinic
_space_group_IT_number 2
_space_group_name_Hall '-P 1'
_space_group_name_H-M_alt 'P -1'
_symmetry_space_group_name_Hall '-P 1'
_symmetry_space_group_name_H-M 'P -1'
_atom_sites_solution_hydrogens geom
_atom_sites_solution_primary direct
_audit_creation_date 2014-02-11
_audit_creation_method
;
Olex2 1.2
(compiled 2013.12.10 svn.r2850 for OlexSys, GUI svn.r4736)
;
_cell_angle_alpha 111.252(8)
_cell_angle_beta 101.106(7)
_cell_angle_gamma 96.437(7)
_cell_formula_units_Z 2
_cell_length_a 9.4430(4)
_cell_length_b 14.1318(6)
_cell_length_c 15.9349(11)
_cell_measurement_reflns_used 22837
_cell_measurement_temperature 161
_cell_measurement_theta_max 23.8
_cell_measurement_theta_min 3.1
_cell_volume 1905.9(2)
_computing_cell_refinement
;
CrystalClear-SM Expert 2.0 r15 (Rigaku, 2011)
;
_computing_data_collection
;
CrystalClear-SM Expert 2.0 r15 (Rigaku, 2011)
;
_computing_data_reduction
;
CrystalClear-SM Expert 2.0 r15 (Rigaku, 2011)
;
_computing_molecular_graphics 'Olex2 (Dolomanov et al., 2009)'
_computing_publication_material 'Olex2 (Dolomanov et al., 2009)'
_computing_structure_refinement 'XL (Sheldrick, 2008)'
_computing_structure_solution 'XS (Sheldrick, 2008)'
_diffrn_ambient_temperature 161
_diffrn_detector 'Image Plate'
_diffrn_detector_area_resol_mean 10.0000
_diffrn_detector_type 'Rigaku IP'
_diffrn_measured_fraction_theta_full 0.846
_diffrn_measured_fraction_theta_max 0.997
_diffrn_measurement_device 'four-circle diffractometer'
_diffrn_measurement_device_type 'Rigaku R-AXIS RAPID imaging plate'
_diffrn_measurement_method '\w scans'
_diffrn_measurement_specimen_support Loop
_diffrn_orient_matrix_type FS_PROCESS
_diffrn_orient_matrix_UB_11 0.080447
_diffrn_orient_matrix_UB_12 -0.012262
_diffrn_orient_matrix_UB_13 -0.032949
_diffrn_orient_matrix_UB_21 -0.035853
_diffrn_orient_matrix_UB_22 -0.076493
_diffrn_orient_matrix_UB_23 -0.023136
_diffrn_orient_matrix_UB_31 -0.066101
_diffrn_orient_matrix_UB_32 0.000891
_diffrn_orient_matrix_UB_33 -0.056746
_diffrn_radiation_monochromator 'Graphite Monochromator'
_diffrn_radiation_probe x-ray
_diffrn_radiation_type MoK\a
_diffrn_radiation_wavelength 0.71075
_diffrn_reflns_av_R_equivalents 0.0626
_diffrn_reflns_av_unetI/netI 0.0386
_diffrn_reflns_Laue_measured_fraction_full 0.997
_diffrn_reflns_Laue_measured_fraction_max 0.997
_diffrn_reflns_limit_h_max 10
_diffrn_reflns_limit_h_min -10
_diffrn_reflns_limit_k_max 16
_diffrn_reflns_limit_k_min -16
_diffrn_reflns_limit_l_max 18
_diffrn_reflns_limit_l_min -18
_diffrn_reflns_number 33701
_diffrn_reflns_point_group_measured_fraction_full 0.846
_diffrn_reflns_point_group_measured_fraction_max 0.997
_diffrn_reflns_theta_full 25.242
_diffrn_reflns_theta_max 23.812
_diffrn_reflns_theta_min 3.141
_diffrn_source 'sealed X-ray tube'
_diffrn_source_current 40.0
_diffrn_source_power 2.0
_diffrn_source_target Mo
_diffrn_source_voltage 50.0
_exptl_absorpt_coefficient_mu 2.042
_exptl_absorpt_correction_T_max 1.000
_exptl_absorpt_correction_T_min 0.542
_exptl_absorpt_correction_type multi-scan
_exptl_absorpt_process_details 'Jacobson, R. (1998) Private Communication'
_exptl_crystal_colour orange
_exptl_crystal_colour_primary orange
_exptl_crystal_density_diffrn 1.459
_exptl_crystal_description Block
_exptl_crystal_F_000 862
_exptl_crystal_recrystallization_method 'THF/Pentane, -35C'
_exptl_crystal_size_max 0.05
_exptl_crystal_size_mid 0.05
_exptl_crystal_size_min 0.05
_refine_diff_density_max 0.757
_refine_diff_density_min -0.529
_refine_diff_density_rms 0.085
_refine_ls_extinction_method none
_refine_ls_goodness_of_fit_ref 1.041
_refine_ls_hydrogen_treatment constr
_refine_ls_matrix_type full
_refine_ls_number_parameters 442
_refine_ls_number_reflns 5838
_refine_ls_number_restraints 389
_refine_ls_restrained_S_all 1.015
_refine_ls_R_factor_all 0.0637
_refine_ls_R_factor_gt 0.0509
_refine_ls_shift/su_max 0.001
_refine_ls_shift/su_mean 0.000
_refine_ls_structure_factor_coef Fsqd
_refine_ls_weighting_details 'w=1/[\s^2^(Fo^2^)+(0.0499P)^2^+5.4891P] where P=(Fo^2^+2Fc^2^)/3'
_refine_ls_weighting_scheme calc
_refine_ls_wR_factor_gt 0.1161
_refine_ls_wR_factor_ref 0.1226
_reflns_Friedel_coverage 0.000
_reflns_number_gt 4887
_reflns_number_total 5838
_reflns_threshold_expression 'I > 2\s(I)'
_cod_data_source_file ja6b11412_si_002.cif
_cod_data_source_block '_dppfNiIBr'
_cod_depositor_comments
;
The following automatic conversions were performed:

'_exptl_absorpt_correction_type' value 'Multi-scan' changed to
'multi-scan' according to
/home/data/users/saulius/crontab/automatic-downloads/current/ACS/lib/dictionaries/cif_core.dic
dictionary named 'cif_core.dic' version 2.4.2 from 2011-04-26.

Automatic conversion script
Id: cif_fix_values 4973 2017-02-22 13:04:09Z antanas 
;
_cod_database_code 4125760
_shelxl_version_number 2013-4
_shelx_space_group_comment
;
The symmetry employed for this shelxl refinement is uniquely defined
by the following loop, which should always be used as a source of
symmetry information in preference to the above space-group names.
They are only intended as comments.
;
_olex2_refinement_description
;
1. Fixed Uiso
 At 1.2 times of:
  All C(H) groups, All C(H,H) groups
2. Restrained distances
 C42-C41 \\sim C38-C37
 with sigma of 0.02
 C41-C40 \\sim C37-C36
 with sigma of 0.02
 C40-C39 \\sim C36-C35
 with sigma of 0.02
 O2-C39 \\sim O1-C35
 with sigma of 0.02
 O2-C42 \\sim O1-C38
 with sigma of 0.02
 C41-O2 \\sim C37-O1
 with sigma of 0.02
 C40-O2 \\sim C36-O1
 with sigma of 0.02
 C42-C39 \\sim C38-C35
 with sigma of 0.02
3. Rigid bond restraints
 Br1, P1, P2, C22, C19, C17, C4, C5, C1, C2, C20, C7, C8, C9, C10, C12, C34,
 Ni1, Fe6, C13, C6, C3, C16, C24, C25, C23, C15, C29, C18, C14, C21, C11, C28,
 C26, C27, C33, C32, C31, C30
 with sigma for 1-2 distances of 0.01 and sigma for 1-3 distances of 0.01
4. Uiso/Uaniso restraints and constraints
Br1 \\sim P1 \\sim P2 \\sim C28 \\sim C26 \\sim C27 \\sim C4 \\sim C5 \\sim C1
\\sim C2 \\sim C7 \\sim C8 \\sim C9 \\sim C10 \\sim C12 \\sim C34 \\sim C33
\\sim C32 \\sim Ni1 \\sim C6 \\sim C3 \\sim C24 \\sim C25 \\sim C23 \\sim C29
\\sim C31 \\sim C30 \\sim C11 \\sim C22 \\sim C19 \\sim C17 \\sim C20 \\sim Fe6
\\sim C13 \\sim C16 \\sim C15 \\sim C18 \\sim C14 \\sim C21: within 1.7A with
sigma of 0.04 and sigma for terminal atoms of 0.08
5.a Secondary CH2 refined with riding coordinates:
 C42(H42A,H42B), C40(H40A,H40B), C41(H41A,H41B), C39(H39A,H39B), C37(H37A,
 H37B), C35(H35A,H35B), C38(H38A,H38B), C36(H36A,H36B)
5.b Aromatic/amide H refined with riding coordinates:
 C22(H22), C19(H19), C17(H17), C28(H28), C26(H26), C27(H27), C4(H4), C5(H5),
 C2(H2), C20(H20), C8(H8), C9(H9), C10(H10), C12(H12), C34(H34), C33(H33),
 C32(H32), C6(H6), C3(H3), C16(H16), C24(H24), C25(H25), C15(H15), C31(H31),
 C30(H30), C14(H14), C21(H21), C11(H11)
;

loop_
_space_group_symop_operation_xyz
'x, y, z'
'-x, -y, -z'

loop_
_atom_site_label
_atom_site_type_symbol
_atom_site_fract_x
_atom_site_fract_y
_atom_site_fract_z
_atom_site_U_iso_or_equiv
_atom_site_adp_type
_atom_site_occupancy
_atom_site_site_symmetry_order
_atom_site_calc_flag
_atom_site_refinement_flags_posn
_atom_site_refinement_flags_adp
Br1 Br 0.89384(6) 1.07927(4) 0.24896(4) 0.04497(18) Uani 1 1 d . U
P1 P 0.49066(13) 1.02801(9) 0.28556(8) 0.0287(3) Uani 1 1 d . U
P2 P 0.65974(13) 0.81106(10) 0.22879(8) 0.0298(3) Uani 1 1 d . U
C22 C 0.4281(5) 0.6760(4) 0.2535(4) 0.0373(11) Uani 1 1 d . U
H22 H 0.4881 0.6628 0.3015 0.045 Uiso 1 1 calc R .
C19 C 0.3511(5) 0.7363(4) 0.1406(3) 0.0377(11) Uani 1 1 d . U
H19 H 0.3501 0.7713 0.0997 0.045 Uiso 1 1 calc R .
C17 C 0.4190(5) 0.9152(4) 0.3939(3) 0.0331(11) Uani 1 1 d . U
H17 H 0.5180 0.9269 0.4282 0.040 Uiso 1 1 calc R .
C28 C 0.8076(5) 0.7013(4) 0.3244(4) 0.0385(12) Uani 1 1 d . U
H28 H 0.7746 0.6415 0.2680 0.046 Uiso 1 1 calc R .
C26 C 0.9450(6) 0.7830(5) 0.4851(4) 0.0468(13) Uani 1 1 d . U
H26 H 1.0070 0.7790 0.5378 0.056 Uiso 1 1 calc R .
C27 C 0.8959(6) 0.6960(4) 0.4020(4) 0.0467(13) Uani 1 1 d . U
H27 H 0.9233 0.6323 0.3985 0.056 Uiso 1 1 calc R .
C4 C 0.1970(6) 1.0328(4) 0.0206(4) 0.0455(13) Uani 1 1 d . U
H4 H 0.1365 1.0328 -0.0344 0.055 Uiso 1 1 calc R .
C5 C 0.1710(6) 1.0863(4) 0.1067(4) 0.0438(13) Uani 1 1 d . U
H5 H 0.0928 1.1233 0.1104 0.053 Uiso 1 1 calc R .
C1 C 0.3722(5) 1.0321(4) 0.1824(3) 0.0301(10) Uani 1 1 d . U
C2 C 0.3991(5) 0.9791(4) 0.0963(3) 0.0365(11) Uani 1 1 d . U
H2 H 0.4775 0.9424 0.0925 0.044 Uiso 1 1 calc R .
C20 C 0.2259(5) 0.6740(4) 0.1467(4) 0.0401(12) Uani 1 1 d . U
H20 H 0.1277 0.6593 0.1103 0.048 Uiso 1 1 calc R .
C7 C 0.5170(5) 1.1595(4) 0.3741(3) 0.0310(10) Uani 1 1 d . U
C8 C 0.6406(6) 1.2316(4) 0.3883(4) 0.0414(12) Uani 1 1 d . U
H8 H 0.7099 1.2127 0.3522 0.050 Uiso 1 1 calc R .
C9 C 0.6636(7) 1.3312(4) 0.4550(4) 0.0571(16) Uani 1 1 d . U
H9 H 0.7495 1.3800 0.4653 0.069 Uiso 1 1 calc R .
C10 C 0.5619(7) 1.3601(4) 0.5068(4) 0.0549(15) Uani 1 1 d . U
H10 H 0.5771 1.4288 0.5518 0.066 Uiso 1 1 calc R .
C12 C 0.4159(6) 1.1892(4) 0.4274(3) 0.0373(12) Uani 1 1 d . U
H12 H 0.3305 1.1406 0.4183 0.045 Uiso 1 1 calc R .
C34 C 0.8303(6) 0.7807(4) 0.1016(4) 0.0401(12) Uani 1 1 d . U
H34 H 0.8661 0.8534 0.1323 0.048 Uiso 1 1 calc R .
C33 C 0.8823(7) 0.7230(5) 0.0268(4) 0.0505(14) Uani 1 1 d . U
H33 H 0.9529 0.7568 0.0064 0.061 Uiso 1 1 calc R .
C32 C 0.8326(7) 0.6179(5) -0.0179(4) 0.0524(15) Uani 1 1 d . U
H32 H 0.8683 0.5791 -0.0691 0.063 Uiso 1 1 calc R .
Ni1 Ni 0.69334(6) 0.97734(5) 0.25444(4) 0.03008(17) Uani 1 1 d . U
Fe6 Fe 0.32270(7) 0.79685(5) 0.27098(5) 0.03034(19) Uani 1 1 d . U
C13 C 0.3691(5) 0.9534(4) 0.3238(3) 0.0284(10) Uani 1 1 d . U
C6 C 0.2580(5) 1.0862(4) 0.1870(4) 0.0369(12) Uani 1 1 d . U
H6 H 0.2396 1.1232 0.2455 0.044 Uiso 1 1 calc R .
C3 C 0.3108(6) 0.9799(4) 0.0155(4) 0.0450(13) Uani 1 1 d . U
H3 H 0.3294 0.9438 -0.0431 0.054 Uiso 1 1 calc R .
C16 C 0.2949(5) 0.8567(4) 0.4032(3) 0.0340(11) Uani 1 1 d . U
H16 H 0.2959 0.8227 0.4449 0.041 Uiso 1 1 calc R .
C24 C 0.8156(5) 0.8813(4) 0.4133(3) 0.0351(11) Uani 1 1 d . U
H24 H 0.7882 0.9452 0.4175 0.042 Uiso 1 1 calc R .
C25 C 0.9034(5) 0.8748(4) 0.4906(3) 0.0416(12) Uani 1 1 d . U
H25 H 0.9349 0.9340 0.5476 0.050 Uiso 1 1 calc R .
C23 C 0.7670(5) 0.7946(4) 0.3292(3) 0.0303(10) Uani 1 1 d . U
C15 C 0.1698(6) 0.8582(4) 0.3394(4) 0.0376(12) Uani 1 1 d . U
H15 H 0.0718 0.8251 0.3308 0.045 Uiso 1 1 calc R .
C29 C 0.7269(5) 0.7323(4) 0.1310(3) 0.0332(11) Uani 1 1 d . U
C31 C 0.7313(7) 0.5694(5) 0.0119(4) 0.0542(15) Uani 1 1 d . U
H31 H 0.6978 0.4965 -0.0184 0.065 Uiso 1 1 calc R .
C30 C 0.6770(6) 0.6255(4) 0.0859(4) 0.0450(13) Uani 1 1 d . U
H30 H 0.6060 0.5912 0.1056 0.054 Uiso 1 1 calc R .
C18 C 0.4776(5) 0.7369(3) 0.2065(3) 0.0303(10) Uani 1 1 d . U
C14 C 0.2141(5) 0.9172(4) 0.2901(3) 0.0345(11) Uani 1 1 d . U
H14 H 0.1514 0.9302 0.2429 0.041 Uiso 1 1 calc R .
C21 C 0.2763(6) 0.6389(4) 0.2169(4) 0.0438(13) Uani 1 1 d . U
H21 H 0.2165 0.5965 0.2365 0.053 Uiso 1 1 calc R .
C11 C 0.4393(6) 1.2887(4) 0.4928(4) 0.0445(13) Uani 1 1 d . U
H11 H 0.3699 1.3083 0.5286 0.053 Uiso 1 1 calc R .
O2 O 0.1630(14) 0.3557(11) 0.3337(12) 0.270(7) Uani 1 1 d . .
C42 C 0.074(2) 0.3974(9) 0.3966(7) 0.183(8) Uani 1 1 d . .
H42A H 0.0257 0.3424 0.4123 0.220 Uiso 1 1 calc R .
H42B H 0.1359 0.4530 0.4548 0.220 Uiso 1 1 calc R .
C40 C 0.0140(18) 0.4428(16) 0.2774(14) 0.226(9) Uani 1 1 d . .
H40A H -0.0749 0.4223 0.2253 0.271 Uiso 1 1 calc R .
H40B H 0.0611 0.5151 0.2923 0.271 Uiso 1 1 calc R .
C41 C -0.0237(17) 0.4338(14) 0.3557(12) 0.230(10) Uani 1 1 d . .
H41A H -0.0308 0.5027 0.3995 0.276 Uiso 1 1 calc R .
H41B H -0.1210 0.3873 0.3362 0.276 Uiso 1 1 calc R .
C39 C 0.106(3) 0.3806(15) 0.2550(10) 0.223(10) Uani 1 1 d . .
H39A H 0.1878 0.4148 0.2387 0.268 Uiso 1 1 calc R .
H39B H 0.0548 0.3165 0.2003 0.268 Uiso 1 1 calc R .
O1 O 0.6428(7) 0.4447(4) 0.1871(4) 0.0949(17) Uani 1 1 d . .
C37 C 0.4818(11) 0.3190(7) 0.1949(8) 0.116(4) Uani 1 1 d . .
H37A H 0.3760 0.3107 0.1661 0.140 Uiso 1 1 calc R .
H37B H 0.4904 0.2874 0.2414 0.140 Uiso 1 1 calc R .
C35 C 0.6264(12) 0.3528(9) 0.1075(6) 0.116(3) Uani 1 1 d . .
H35A H 0.7238 0.3413 0.0964 0.139 Uiso 1 1 calc R .
H35B H 0.5656 0.3579 0.0519 0.139 Uiso 1 1 calc R .
C38 C 0.5491(13) 0.4245(6) 0.2377(7) 0.123(4) Uani 1 1 d . .
H38A H 0.4732 0.4677 0.2398 0.147 Uiso 1 1 calc R .
H38B H 0.6049 0.4412 0.3023 0.147 Uiso 1 1 calc R .
C36 C 0.5566(14) 0.2699(7) 0.1249(10) 0.163(6) Uani 1 1 d . .
H36A H 0.6300 0.2345 0.1480 0.195 Uiso 1 1 calc R .
H36B H 0.4857 0.2187 0.0677 0.195 Uiso 1 1 calc R .

loop_
_atom_site_aniso_label
_atom_site_aniso_U_11
_atom_site_aniso_U_22
_atom_site_aniso_U_33
_atom_site_aniso_U_23
_atom_site_aniso_U_13
_atom_site_aniso_U_12
Br1 0.0388(3) 0.0462(3) 0.0448(3) 0.0106(3) 0.0196(2) -0.0021(2)
P1 0.0282(6) 0.0276(7) 0.0306(7) 0.0090(5) 0.0122(5) 0.0068(5)
P2 0.0281(6) 0.0299(7) 0.0298(7) 0.0073(5) 0.0116(5) 0.0077(5)
C22 0.034(3) 0.032(3) 0.042(3) 0.007(2) 0.015(2) 0.010(2)
C19 0.038(3) 0.036(3) 0.030(2) 0.003(2) 0.008(2) 0.007(2)
C17 0.033(3) 0.034(3) 0.032(2) 0.010(2) 0.013(2) 0.007(2)
C28 0.038(3) 0.038(3) 0.037(3) 0.011(2) 0.011(2) 0.007(2)
C26 0.041(3) 0.060(4) 0.041(3) 0.025(3) 0.006(2) 0.004(3)
C27 0.047(3) 0.047(3) 0.051(3) 0.024(3) 0.013(3) 0.015(3)
C4 0.044(3) 0.060(4) 0.037(3) 0.027(3) 0.008(2) 0.005(3)
C5 0.037(3) 0.052(3) 0.046(3) 0.022(3) 0.012(2) 0.012(2)
C1 0.028(2) 0.033(3) 0.029(2) 0.012(2) 0.009(2) 0.004(2)
C2 0.036(3) 0.038(3) 0.036(3) 0.012(2) 0.014(2) 0.011(2)
C20 0.029(3) 0.030(3) 0.043(3) -0.001(2) 0.004(2) 0.001(2)
C7 0.033(3) 0.029(2) 0.030(2) 0.011(2) 0.008(2) 0.009(2)
C8 0.045(3) 0.034(3) 0.044(3) 0.010(2) 0.021(3) 0.003(2)
C9 0.061(4) 0.038(3) 0.066(4) 0.010(3) 0.030(3) 0.000(3)
C10 0.073(4) 0.033(3) 0.051(3) 0.001(3) 0.028(3) 0.009(3)
C12 0.040(3) 0.035(3) 0.037(3) 0.011(2) 0.017(2) 0.009(2)
C34 0.047(3) 0.036(3) 0.041(3) 0.012(2) 0.022(2) 0.017(2)
C33 0.057(4) 0.060(4) 0.049(3) 0.024(3) 0.032(3) 0.022(3)
C32 0.065(4) 0.055(4) 0.038(3) 0.009(3) 0.026(3) 0.024(3)
Ni1 0.0269(3) 0.0309(4) 0.0320(3) 0.0094(3) 0.0122(3) 0.0057(3)
Fe6 0.0272(4) 0.0290(4) 0.0325(4) 0.0082(3) 0.0109(3) 0.0043(3)
C13 0.028(2) 0.028(2) 0.029(2) 0.0069(19) 0.011(2) 0.0077(19)
C6 0.036(3) 0.041(3) 0.038(3) 0.017(2) 0.013(2) 0.012(2)
C3 0.045(3) 0.055(4) 0.034(3) 0.015(3) 0.015(2) 0.006(3)
C16 0.041(3) 0.033(3) 0.030(2) 0.010(2) 0.017(2) 0.008(2)
C24 0.027(2) 0.040(3) 0.035(3) 0.011(2) 0.013(2) 0.001(2)
C25 0.035(3) 0.052(3) 0.029(3) 0.009(2) 0.009(2) -0.001(2)
C23 0.025(2) 0.031(3) 0.032(2) 0.007(2) 0.013(2) 0.004(2)
C15 0.034(3) 0.033(3) 0.046(3) 0.010(2) 0.023(2) 0.005(2)
C29 0.033(3) 0.035(3) 0.030(2) 0.009(2) 0.011(2) 0.013(2)
C31 0.059(4) 0.040(3) 0.049(3) -0.003(3) 0.022(3) 0.008(3)
C30 0.048(3) 0.038(3) 0.045(3) 0.006(2) 0.023(3) 0.009(2)
C18 0.035(2) 0.023(2) 0.029(2) 0.004(2) 0.012(2) 0.0054(19)
C14 0.027(2) 0.035(3) 0.041(3) 0.012(2) 0.011(2) 0.009(2)
C21 0.040(3) 0.027(3) 0.057(3) 0.006(2) 0.018(3) 0.003(2)
C11 0.051(3) 0.041(3) 0.045(3) 0.012(3) 0.024(3) 0.019(3)
O2 0.219(13) 0.253(15) 0.254(16) 0.032(13) -0.023(12) 0.093(11)
C42 0.37(2) 0.067(7) 0.085(7) 0.033(6) 0.024(11) -0.037(10)
C40 0.182(15) 0.32(2) 0.33(3) 0.25(2) 0.108(16) 0.135(16)
C41 0.272(18) 0.36(2) 0.32(2) 0.29(2) 0.249(18) 0.228(18)
C39 0.32(3) 0.31(2) 0.128(12) 0.118(14) 0.122(15) 0.20(2)
O1 0.137(5) 0.060(3) 0.081(4) 0.020(3) 0.041(4) -0.001(3)
C37 0.115(8) 0.086(7) 0.145(9) 0.067(7) 0.002(7) -0.011(6)
C35 0.117(8) 0.149(10) 0.058(5) 0.017(6) 0.021(5) 0.020(7)
C38 0.176(10) 0.065(6) 0.152(9) 0.046(6) 0.093(8) 0.024(6)
C36 0.147(11) 0.051(6) 0.219(15) -0.026(8) 0.052(10) 0.004(6)

loop_
_atom_type_symbol
_atom_type_description
_atom_type_scat_dispersion_real
_atom_type_scat_dispersion_imag
_atom_type_scat_source
C C 0.0033 0.0016 'International Tables Vol C Tables 4.2.6.8 and 6.1.1.4'
H H 0.0000 0.0000 'International Tables Vol C Tables 4.2.6.8 and 6.1.1.4'
Br Br -0.2901 2.4595 'International Tables Vol C Tables 4.2.6.8 and 6.1.1.4'
Fe Fe 0.3463 0.8444 'International Tables Vol C Tables 4.2.6.8 and 6.1.1.4'
Ni Ni 0.3393 1.1124 'International Tables Vol C Tables 4.2.6.8 and 6.1.1.4'
O O 0.0106 0.0060 'International Tables Vol C Tables 4.2.6.8 and 6.1.1.4'
P P 0.1023 0.0942 'International Tables Vol C Tables 4.2.6.8 and 6.1.1.4'

loop_
_geom_angle_atom_site_label_1
_geom_angle_atom_site_label_2
_geom_angle_atom_site_label_3
_geom_angle
C1 P1 C7 103.8(2)
C1 P1 Ni1 110.21(15)
C7 P1 Ni1 115.38(16)
C13 P1 C1 103.6(2)
C13 P1 C7 102.2(2)
C13 P1 Ni1 119.83(15)
C23 P2 Ni1 109.32(16)
C23 P2 C29 104.3(2)
C29 P2 Ni1 113.95(17)
C18 P2 Ni1 120.82(16)
C18 P2 C23 104.3(2)
C18 P2 C29 102.6(2)
C18 C22 Fe6 69.6(3)
C21 C22 Fe6 70.2(3)
C21 C22 C18 108.5(5)
C20 C19 Fe6 70.6(3)
C18 C19 C20 108.5(5)
C18 C19 Fe6 69.8(3)
C13 C17 Fe6 69.5(3)
C16 C17 Fe6 70.8(3)
C16 C17 C13 108.2(4)
C27 C28 C23 119.9(5)
C25 C26 C27 119.6(5)
C28 C27 C26 120.7(5)
C3 C4 C5 119.7(5)
C6 C5 C4 120.5(5)
C2 C1 P1 118.2(4)
C6 C1 P1 122.5(4)
C6 C1 C2 119.3(4)
C1 C2 C3 120.1(5)
C19 C20 Fe6 68.3(3)
C21 C20 C19 106.9(4)
C21 C20 Fe6 69.3(3)
C8 C7 P1 119.0(4)
C8 C7 C12 119.0(4)
C12 C7 P1 122.1(4)
C9 C8 C7 120.1(5)
C8 C9 C10 120.4(5)
C11 C10 C9 119.6(5)
C11 C12 C7 120.3(5)
C29 C34 C33 120.0(5)
C32 C33 C34 120.7(5)
C31 C32 C33 119.5(5)
P1 Ni1 Br1 125.67(4)
P1 Ni1 P2 106.13(5)
P2 Ni1 Br1 128.20(4)
C22 Fe6 C20 68.1(2)
C22 Fe6 C16 110.6(2)
C22 Fe6 C15 138.3(2)
C22 Fe6 C18 41.06(19)
C22 Fe6 C14 178.8(2)
C22 Fe6 C21 40.2(2)
C19 Fe6 C22 68.7(2)
C19 Fe6 C20 41.1(2)
C19 Fe6 C16 179.3(2)
C19 Fe6 C15 140.3(2)
C19 Fe6 C18 41.16(19)
C19 Fe6 C14 112.2(2)
C19 Fe6 C21 68.3(2)
C17 Fe6 C22 110.8(2)
C17 Fe6 C19 139.3(2)
C17 Fe6 C20 178.8(2)
C17 Fe6 C13 41.60(19)
C17 Fe6 C16 40.92(19)
C17 Fe6 C15 68.3(2)
C17 Fe6 C18 110.48(19)
C17 Fe6 C14 69.1(2)
C17 Fe6 C21 138.7(2)
C20 Fe6 C15 112.1(2)
C13 Fe6 C22 139.74(19)
C13 Fe6 C19 111.4(2)
C13 Fe6 C20 139.6(2)
C13 Fe6 C16 69.20(19)
C13 Fe6 C15 68.49(19)
C13 Fe6 C18 111.20(18)
C13 Fe6 C14 40.95(18)
C13 Fe6 C21 179.6(2)
C16 Fe6 C20 138.7(2)
C16 Fe6 C15 40.2(2)
C18 Fe6 C20 69.14(19)
C18 Fe6 C16 138.3(2)
C18 Fe6 C15 178.5(2)
C18 Fe6 C14 140.16(19)
C18 Fe6 C21 68.5(2)
C14 Fe6 C20 111.9(2)
C14 Fe6 C16 68.5(2)
C14 Fe6 C15 40.48(19)
C21 Fe6 C20 40.2(2)
C21 Fe6 C16 111.2(2)
C21 Fe6 C15 111.8(2)
C21 Fe6 C14 139.1(2)
P1 C13 Fe6 123.5(2)
C17 C13 P1 123.6(3)
C17 C13 Fe6 68.9(3)
C14 C13 P1 128.9(4)
C14 C13 C17 107.4(4)
C14 C13 Fe6 70.3(3)
C5 C6 C1 120.2(5)
C4 C3 C2 120.2(5)
C17 C16 Fe6 68.3(3)
C15 C16 C17 107.6(4)
C15 C16 Fe6 70.2(3)
C25 C24 C23 120.7(5)
C26 C25 C24 120.2(5)
C28 C23 P2 123.0(4)
C28 C23 C24 118.9(5)
C24 C23 P2 118.0(4)
C16 C15 Fe6 69.6(3)
C16 C15 C14 109.0(4)
C14 C15 Fe6 69.3(3)
C34 C29 P2 118.7(4)
C34 C29 C30 119.3(4)
C30 C29 P2 122.1(4)
C32 C31 C30 120.8(5)
C31 C30 C29 119.8(5)
P2 C18 Fe6 122.8(2)
C22 C18 P2 128.6(4)
C22 C18 C19 106.7(4)
C22 C18 Fe6 69.4(3)
C19 C18 P2 124.6(4)
C19 C18 Fe6 69.0(3)
C13 C14 Fe6 68.7(3)
C15 C14 Fe6 70.3(3)
C15 C14 C13 107.8(4)
C22 C21 C20 109.5(5)
C22 C21 Fe6 69.6(3)
C20 C21 Fe6 70.5(3)
C10 C11 C12 120.7(5)
C42 O2 C39 103.6(9)
C41 C42 O2 107.6(10)
C39 C40 C41 106.4(11)
C42 C41 C40 110.3(10)
C40 C39 O2 108.3(11)
C38 O1 C35 107.7(7)
C38 C37 C36 107.1(8)
O1 C35 C36 107.2(7)
O1 C38 C37 108.6(8)
C35 C36 C37 104.3(8)

loop_
_geom_bond_atom_site_label_1
_geom_bond_atom_site_label_2
_geom_bond_distance
Br1 Ni1 2.2828(8)
P1 C1 1.824(5)
P1 C7 1.835(5)
P1 Ni1 2.1994(13)
P1 C13 1.807(5)
P2 Ni1 2.2081(14)
P2 C23 1.827(5)
P2 C29 1.830(5)
P2 C18 1.809(5)
C22 Fe6 2.032(5)
C22 C18 1.426(7)
C22 C21 1.399(7)
C19 C20 1.433(7)
C19 Fe6 2.024(5)
C19 C18 1.427(7)
C17 Fe6 2.015(5)
C17 C13 1.433(7)
C17 C16 1.421(7)
C28 C27 1.383(7)
C28 C23 1.395(7)
C26 C27 1.392(8)
C26 C25 1.375(8)
C4 C5 1.391(8)
C4 C3 1.374(8)
C5 C6 1.382(7)
C1 C2 1.393(7)
C1 C6 1.389(7)
C2 C3 1.397(7)
C20 Fe6 2.055(5)
C20 C21 1.406(8)
C7 C8 1.385(7)
C7 C12 1.397(7)
C8 C9 1.384(8)
C9 C10 1.385(8)
C10 C11 1.372(8)
C12 C11 1.375(7)
C34 C33 1.392(7)
C34 C29 1.378(7)
C33 C32 1.372(8)
C32 C31 1.369(8)
Fe6 C13 2.022(5)
Fe6 C16 2.049(5)
Fe6 C15 2.056(5)
Fe6 C18 2.034(5)
Fe6 C14 2.043(5)
Fe6 C21 2.039(5)
C13 C14 1.422(6)
C16 C15 1.410(7)
C24 C25 1.384(7)
C24 C23 1.398(7)
C15 C14 1.418(7)
C29 C30 1.393(7)
C31 C30 1.389(7)
O2 C42 1.437(14)
O2 C39 1.446(14)
C42 C41 1.289(14)
C40 C41 1.404(14)
C40 C39 1.311(14)
O1 C35 1.416(9)
O1 C38 1.378(9)
C37 C38 1.405(11)
C37 C36 1.441(13)
C35 C36 1.419(13)
